data_4308857
loop_
_publ_author_name
'Michel Guerro'
'Thierry Roisnel'
'Pascal Pellon'
'Dominique Lorcy'

_publ_section_title
;
Redox-Active Dithiafulvenyldiphenylphosphine as a Mono- or Bidentate
Ligand: Intramolecular Coupling Reaction in the Coordination Sphere of a
Metal Carbonyl Fragment
;
_journal_name_full 'Inorganic Chemistry'
_journal_page_first 3347
_journal_page_last 3355
_journal_paper_doi 10.1021/ic0501465
_journal_volume 44
_journal_year 2005
_chemical_compound_source 'synthesis as described'
_chemical_formula_moiety 'C22 H17 O4 P1 S2 W1'
_chemical_formula_sum 'C22 H17 O4 P S2 W'
_chemical_formula_weight 624.3
_chemical_name_systematic
;
 ?
;
_space_group_IT_number 14
_symmetry_cell_setting monoclinic
_symmetry_Int_Tables_number 14
_symmetry_space_group_name_Hall '-P 2ybc'
_symmetry_space_group_name_H-M 'P 1 21/c 1'
_atom_sites_solution_hydrogens geom
_atom_sites_solution_primary direct
_atom_sites_solution_secondary difmap
_audit_conform_dict_location ftp://ftp.iucr.org/pub/cif_core.dic
_audit_conform_dict_name cif_core.dic
_audit_conform_dict_version 2.2
_audit_creation_date 2004-12-07T18:07:22-00:00
_audit_creation_method 'WinGX routine CIF_UPDATE'
_cell_angle_alpha 90.000(5)
_cell_angle_beta 100.271(5)
_cell_angle_gamma 90.000(5)
_cell_formula_units_Z 4
_cell_length_a 11.353(5)
_cell_length_b 10.863(5)
_cell_length_c 18.796(5)
_cell_measurement_reflns_used 19637
_cell_measurement_temperature 293(2)
_cell_measurement_theta_max 30.034
_cell_measurement_theta_min 2.396
_cell_measurement_wavelength 0.71073
_cell_volume 2280.9(16)
_computing_cell_refinement 'Dirax/lsq (Duisenberg & Schreurs, 1989-2000)'
_computing_data_collection 'Collect (Nonius BV, 1997-2000)'
_computing_data_reduction 'EvalCCD (Duisenberg & Schreurs 1990-2000)'
_computing_molecular_graphics 'Ortep-3 for Windows (Farrugia, 1997)'
_computing_publication_material 'WinGX publication routines (Farrugia, 1999)'
_computing_structure_refinement 'SHELXL-97 (Sheldrick, 1997)'
_computing_structure_solution 'SIR97 (Altomare, 1999)'
_diffrn_ambient_temperature 293(2)
_diffrn_detector 'CCD plate'
_diffrn_measured_fraction_theta_full 0.978
_diffrn_measured_fraction_theta_max 0.978
_diffrn_measurement_device '95mm CCD camera on \k-goniostat'
_diffrn_measurement_device_type KappaCCD
_diffrn_measurement_method 'CCD rotation images, thick slices'
_diffrn_orient_matrix_type 'by Nonius Collect from scalepack cell'
_diffrn_orient_matrix_UB_11 0.754845E-1
_diffrn_orient_matrix_UB_12 -0.242203E-1
_diffrn_orient_matrix_UB_13 -0.168079E-1
_diffrn_orient_matrix_UB_21 0.36036E-1
_diffrn_orient_matrix_UB_22 -0.247413E-1
_diffrn_orient_matrix_UB_23 0.50435E-1
_diffrn_orient_matrix_UB_31 -0.318849E-1
_diffrn_orient_matrix_UB_32 -0.853019E-1
_diffrn_orient_matrix_UB_33 -0.9856E-2
_diffrn_radiation_monochromator graphite
_diffrn_radiation_probe x-ray
_diffrn_radiation_type MoK\a
_diffrn_radiation_wavelength 0.71069
_diffrn_reflns_av_R_equivalents 0.0447
_diffrn_reflns_av_unetI/netI 0.0525
_diffrn_reflns_limit_h_max 14
_diffrn_reflns_limit_h_min -15
_diffrn_reflns_limit_k_max 13
_diffrn_reflns_limit_k_min -15
_diffrn_reflns_limit_l_max 26
_diffrn_reflns_limit_l_min -23
_diffrn_reflns_number 25197
_diffrn_reflns_theta_full 30
_diffrn_reflns_theta_max 30
_diffrn_reflns_theta_min 2.6
_diffrn_source 'Enraf Nonius FR590'
_exptl_absorpt_coefficient_mu 5.343
_exptl_absorpt_correction_T_max 0.680
_exptl_absorpt_correction_T_min 0.209
_exptl_absorpt_correction_type sphere
_exptl_absorpt_process_details
;
  [Sheldrick, G.M. (2002). SADABS Bruker AXS Inc., Madison, Wisconsin, USA]
;
_exptl_crystal_colour yellow
_exptl_crystal_density_diffrn 1.818
_exptl_crystal_density_method 'not measured'
_exptl_crystal_description prism
_exptl_crystal_F_000 1208
_exptl_crystal_size_max 0.88
_exptl_crystal_size_mid 0.25
_exptl_crystal_size_min 0.1
_refine_diff_density_max 1.682
_refine_diff_density_min -1.245
_refine_diff_density_rms 0.138
_refine_ls_extinction_coef 0.00208(9)
_refine_ls_extinction_expression Fc^*^=kFc[1+0.001xFc^2^\l^3^/sin(2\q)]^-1/4^
_refine_ls_extinction_method SHELXL
_refine_ls_goodness_of_fit_ref 1.063
_refine_ls_hydrogen_treatment constr
_refine_ls_matrix_type full
_refine_ls_number_parameters 272
_refine_ls_number_reflns 6507
_refine_ls_number_restraints 0
_refine_ls_restrained_S_all 1.063
_refine_ls_R_factor_all 0.0759
_refine_ls_R_factor_gt 0.031
_refine_ls_shift/su_max 0.002
_refine_ls_shift/su_mean 0
_refine_ls_structure_factor_coef Fsqd
_refine_ls_weighting_details 'calc w=1/[\s^2^(Fo^2^)+(0.0102P)^2^+3.2489P] where P=(Fo^2^+2Fc^2^)/3'
_refine_ls_weighting_scheme calc
_refine_ls_wR_factor_gt 0.0471
_refine_ls_wR_factor_ref 0.0573
_reflns_number_gt 4390
_reflns_number_total 6507
_reflns_threshold_expression >2sigma(I)
_cod_data_source_file ic0501465si20050128_123341.cif
_cod_data_source_block 994n
_cod_original_sg_symbol_H-M 'P 21/c'
_cod_database_code 4308857

loop_
_symmetry_equiv_pos_as_xyz
'x, y, z'
'-x, y+1/2, -z+1/2'
'-x, -y, -z'
'x, -y-1/2, z-1/2'

loop_
_atom_site_label
_atom_site_type_symbol
_atom_site_fract_x
_atom_site_fract_y
_atom_site_fract_z
_atom_site_U_iso_or_equiv
_atom_site_adp_type
_atom_site_occupancy
_atom_site_symmetry_multiplicity
_atom_site_calc_flag
_atom_site_refinement_flags
_atom_site_disorder_assembly
_atom_site_disorder_group
W W 0.756332(13) 0.199217(13) 0.895886(8) 0.03428(6) Uani 1 1 d . . .
C1 C 0.6081(4) 0.3072(4) 0.8892(2) 0.0466(9) Uani 1 1 d . . .
O1 O 0.5271(3) 0.3699(3) 0.8888(2) 0.0728(10) Uani 1 1 d . . .
C2 C 0.7444(4) 0.1637(4) 0.9973(2) 0.0444(10) Uani 1 1 d . . .
O2 O 0.7374(3) 0.1410(3) 1.05608(17) 0.0710(10) Uani 1 1 d . . .
C3 C 0.8523(4) 0.3492(5) 0.9249(2) 0.0610(13) Uani 1 1 d . . .
O3 O 0.9077(4) 0.4360(4) 0.9425(2) 0.1162(18) Uani 1 1 d . . .
C4 C 0.9108(4) 0.1024(4) 0.9064(2) 0.0513(11) Uani 1 1 d . . .
O4 O 1.0011(3) 0.0528(4) 0.9144(2) 0.0945(13) Uani 1 1 d . . .
P P 0.62887(8) 0.01938(9) 0.84687(5) 0.0333(2) Uani 1 1 d . . .
C11 C 0.4695(3) 0.0573(3) 0.8226(2) 0.0335(8) Uani 1 1 d . . .
C12 C 0.4053(4) 0.0844(4) 0.8766(2) 0.0516(11) Uani 1 1 d . . .
H12 H 0.4411 0.076 0.9249 0.062 Uiso 1 1 calc R . .
C13 C 0.2869(4) 0.1244(4) 0.8587(3) 0.0598(12) Uani 1 1 d . . .
H13 H 0.2437 0.1426 0.895 0.072 Uiso 1 1 calc R . .
C14 C 0.2347(4) 0.1367(4) 0.7880(3) 0.0591(12) Uani 1 1 d . . .
H14 H 0.1557 0.1632 0.7762 0.071 Uiso 1 1 calc R . .
C15 C 0.2977(4) 0.1105(5) 0.7344(3) 0.0600(12) Uani 1 1 d . . .
H15 H 0.2615 0.1197 0.6863 0.072 Uiso 1 1 calc R . .
C16 C 0.4152(4) 0.0702(4) 0.7514(2) 0.0468(10) Uani 1 1 d . . .
H16 H 0.4574 0.0518 0.7146 0.056 Uiso 1 1 calc R . .
C21 C 0.6336(3) -0.1262(3) 0.8960(2) 0.0365(8) Uani 1 1 d . . .
C22 C 0.5340(4) -0.2009(4) 0.8927(2) 0.0494(10) Uani 1 1 d . . .
H22 H 0.4608 -0.1761 0.866 0.059 Uiso 1 1 calc R . .
C23 C 0.5428(5) -0.3124(4) 0.9291(3) 0.0613(12) Uani 1 1 d . . .
H23 H 0.4754 -0.3619 0.9267 0.074 Uiso 1 1 calc R . .
C24 C 0.6499(5) -0.3504(4) 0.9684(3) 0.0607(13) Uani 1 1 d . . .
H24 H 0.6548 -0.4249 0.9932 0.073 Uiso 1 1 calc R . .
C25 C 0.7499(4) -0.2783(4) 0.9713(2) 0.0573(12) Uani 1 1 d . . .
H25 H 0.8232 -0.3052 0.9967 0.069 Uiso 1 1 calc R . .
C26 C 0.7419(4) -0.1656(4) 0.9364(2) 0.0484(10) Uani 1 1 d . . .
H26 H 0.8093 -0.1158 0.94 0.058 Uiso 1 1 calc R . .
S1 S 0.74868(8) 0.21398(9) 0.76245(5) 0.0361(2) Uani 1 1 d . . .
S2 S 0.79389(10) 0.04283(11) 0.65173(6) 0.0491(3) Uani 1 1 d . . .
C30 C 0.6734(3) -0.0230(4) 0.7625(2) 0.0395(9) Uani 1 1 d . . .
H30 H 0.6566 -0.1009 0.7428 0.047 Uiso 1 1 calc R . .
C31 C 0.7306(3) 0.0599(4) 0.7294(2) 0.0383(9) Uani 1 1 d . . .
C32 C 0.8924(3) 0.1700(4) 0.6701(2) 0.0434(10) Uani 1 1 d . . .
C33 C 0.9828(4) 0.1849(5) 0.6214(2) 0.0591(12) Uani 1 1 d . . .
H33A H 0.975 0.1182 0.5874 0.089 Uiso 1 1 calc R . .
H33B H 1.0619 0.1845 0.6499 0.089 Uiso 1 1 calc R . .
H33C H 0.9692 0.2615 0.5959 0.089 Uiso 1 1 calc R . .
C34 C 0.8767(3) 0.2451(4) 0.7230(2) 0.0407(9) Uani 1 1 d . . .
C35 C 0.9458(4) 0.3594(4) 0.7477(3) 0.0643(13) Uani 1 1 d . . .
H35A H 0.9152 0.395 0.7875 0.096 Uiso 1 1 calc R . .
H35B H 0.9378 0.4173 0.7086 0.096 Uiso 1 1 calc R . .
H35C H 1.0287 0.339 0.7629 0.096 Uiso 1 1 calc R . .

loop_
_atom_site_aniso_label
_atom_site_aniso_U_11
_atom_site_aniso_U_22
_atom_site_aniso_U_33
_atom_site_aniso_U_23
_atom_site_aniso_U_13
_atom_site_aniso_U_12
W 0.03745(9) 0.03520(8) 0.02901(8) -0.00241(7) 0.00269(6) -0.00844(7)
C1 0.061(3) 0.039(2) 0.040(2) -0.0011(19) 0.010(2) -0.007(2)
O1 0.077(2) 0.055(2) 0.090(3) 0.0071(18) 0.025(2) 0.0239(18)
C2 0.044(2) 0.046(2) 0.041(2) -0.0026(18) 0.0026(19) -0.0112(17)
O2 0.086(3) 0.089(2) 0.0387(19) 0.0052(17) 0.0131(17) -0.022(2)
C3 0.072(3) 0.064(3) 0.042(3) 0.005(2) -0.003(2) -0.027(3)
O3 0.160(4) 0.086(3) 0.089(3) 0.003(2) -0.016(3) -0.084(3)
C4 0.038(2) 0.061(3) 0.055(3) 0.005(2) 0.008(2) -0.007(2)
O4 0.045(2) 0.122(3) 0.117(4) 0.018(3) 0.015(2) 0.019(2)
P 0.0315(5) 0.0348(5) 0.0324(5) -0.0031(4) 0.0023(4) -0.0034(4)
C11 0.0329(19) 0.0306(18) 0.037(2) -0.0029(15) 0.0055(16) -0.0058(14)
C12 0.043(2) 0.071(3) 0.040(2) -0.004(2) 0.006(2) -0.002(2)
C13 0.045(3) 0.074(3) 0.065(3) -0.013(3) 0.022(2) 0.001(2)
C14 0.037(2) 0.061(3) 0.077(4) 0.004(2) 0.005(2) 0.008(2)
C15 0.045(3) 0.079(3) 0.052(3) 0.014(2) -0.002(2) 0.006(2)
C16 0.042(2) 0.058(3) 0.040(2) 0.0022(19) 0.0055(19) 0.0034(19)
C21 0.041(2) 0.036(2) 0.032(2) -0.0030(15) 0.0039(17) 0.0004(16)
C22 0.044(2) 0.046(2) 0.056(3) 0.005(2) 0.0039(19) -0.006(2)
C23 0.071(3) 0.048(3) 0.066(3) 0.008(2) 0.014(3) -0.017(2)
C24 0.087(4) 0.042(2) 0.052(3) 0.009(2) 0.009(3) 0.000(2)
C25 0.063(3) 0.056(3) 0.050(3) 0.004(2) 0.002(2) 0.012(2)
C26 0.042(2) 0.047(2) 0.054(3) 0.0005(19) 0.003(2) -0.0002(18)
S1 0.0364(5) 0.0406(5) 0.0317(5) 0.0010(4) 0.0075(4) 0.0027(4)
S2 0.0483(6) 0.0656(7) 0.0340(6) -0.0097(5) 0.0094(5) 0.0036(5)
C30 0.037(2) 0.040(2) 0.040(2) -0.0075(17) 0.0037(18) -0.0025(17)
C31 0.0317(19) 0.050(2) 0.031(2) -0.0055(17) 0.0003(16) 0.0054(16)
C32 0.032(2) 0.060(3) 0.038(2) 0.0121(18) 0.0042(17) 0.0104(17)
C33 0.050(3) 0.086(4) 0.045(3) 0.008(2) 0.020(2) 0.018(2)
C34 0.035(2) 0.049(2) 0.038(2) 0.0092(18) 0.0080(18) 0.0041(17)
C35 0.060(3) 0.057(3) 0.083(4) 0.003(3) 0.031(3) -0.008(2)

loop_
_atom_type_symbol
_atom_type_description
_atom_type_scat_dispersion_real
_atom_type_scat_dispersion_imag
_atom_type_scat_source
C C 0.0033 0.0016 'International Tables Vol C Tables 4.2.6.8 and 6.1.1.4'
H H 0 0 'International Tables Vol C Tables 4.2.6.8 and 6.1.1.4'
O O 0.0106 0.006 'International Tables Vol C Tables 4.2.6.8 and 6.1.1.4'
P P 0.1023 0.0942 'International Tables Vol C Tables 4.2.6.8 and 6.1.1.4'
S S 0.1246 0.1234 'International Tables Vol C Tables 4.2.6.8 and 6.1.1.4'
W W -0.849 6.8722 'International Tables Vol C Tables 4.2.6.8 and 6.1.1.4'

loop_
_exptl_crystal_face_index_h
_exptl_crystal_face_index_k
_exptl_crystal_face_index_l
_exptl_crystal_face_perp_dist
1 0 0 0.1
-1 0 0 0.11
-1 2 0 0.277
1 0 2 0.077
2 -1 7 0.123
0 0 -1 0.03
0 0 1 0.06
1 1 18 0.039
1 1 -6 0.085
5 -2 1 0.165
-3 -2 0 0.275
0 -6 1 0.436
15 2 -1 0.092
5 -1 -2 0.124
8 -3 -4 0.156

loop_
_geom_angle_atom_site_label_1
_geom_angle_atom_site_label_2
_geom_angle_atom_site_label_3
_geom_angle
_geom_angle_site_symmetry_1
_geom_angle_site_symmetry_3
_geom_angle_publ_flag
C2 W C3 91.39(17) . . ?
C2 W C4 90.68(18) . . ?
C3 W C4 88.6(2) . . ?
C2 W C1 88.49(17) . . ?
C3 W C1 87.2(2) . . ?
C4 W C1 175.71(17) . . ?
C2 W S1 170.41(11) . . ?
C3 W S1 98.17(13) . . ?
C4 W S1 90.33(13) . . ?
C1 W S1 91.19(12) . . ?
C2 W P 93.91(11) . . ?
C3 W P 174.20(13) . . ?
C4 W P 93.69(13) . . ?
C1 W P 90.57(12) . . ?
S1 W P 76.51(3) . . ?
O1 C1 W 176.6(4) . . ?
O2 C2 W 178.9(4) . . ?
O3 C3 W 179.2(5) . . ?
O4 C4 W 176.4(4) . . ?
C30 P C21 103.59(18) . . ?
C30 P C11 104.90(17) . . ?
C21 P C11 105.02(17) . . ?
C30 P W 106.72(13) . . ?
C21 P W 121.72(12) . . ?
C11 P W 113.33(12) . . ?
C16 C11 C12 119.3(4) . . ?
C16 C11 P 121.0(3) . . ?
C12 C11 P 119.4(3) . . ?
C11 C12 C13 120.0(4) . . ?
C14 C13 C12 119.9(4) . . ?
C13 C14 C15 120.4(4) . . ?
C14 C15 C16 120.4(4) . . ?
C11 C16 C15 120.0(4) . . ?
C22 C21 C26 118.6(4) . . ?
C22 C21 P 122.3(3) . . ?
C26 C21 P 119.1(3) . . ?
C21 C22 C23 120.2(4) . . ?
C24 C23 C22 120.6(4) . . ?
C23 C24 C25 119.8(4) . . ?
C24 C25 C26 120.2(4) . . ?
C25 C26 C21 120.5(4) . . ?
C34 S1 C31 94.90(19) . . ?
C34 S1 W 123.09(14) . . ?
C31 S1 W 105.70(13) . . ?
C31 S2 C32 95.36(19) . . ?
C31 C30 P 118.3(3) . . ?
C30 C31 S2 128.9(3) . . ?
C30 C31 S1 120.6(3) . . ?
S2 C31 S1 110.6(2) . . ?
C34 C32 C33 126.1(4) . . ?
C34 C32 S2 117.6(3) . . ?
C33 C32 S2 116.2(3) . . ?
C32 C34 C35 127.7(4) . . ?
C32 C34 S1 115.2(3) . . ?
C35 C34 S1 116.8(3) . . ?

loop_
_geom_bond_atom_site_label_1
_geom_bond_atom_site_label_2
_geom_bond_distance
_geom_bond_site_symmetry_2
_geom_bond_publ_flag
W C2 1.974(4) . ?
W C3 1.982(5) . ?
W C4 2.024(5) . ?
W C1 2.037(5) . ?
W S1 2.4992(12) . ?
W P 2.5068(12) . ?
C1 O1 1.144(5) . ?
C2 O2 1.148(5) . ?
C3 O3 1.149(5) . ?
C4 O4 1.145(5) . ?
P C30 1.808(4) . ?
P C21 1.827(4) . ?
P C11 1.832(4) . ?
C11 C16 1.378(5) . ?
C11 C12 1.382(5) . ?
C12 C13 1.396(6) . ?
C13 C14 1.361(7) . ?
C14 C15 1.365(6) . ?
C15 C16 1.386(6) . ?
C21 C22 1.385(5) . ?
C21 C26 1.392(5) . ?
C22 C23 1.386(6) . ?
C23 C24 1.369(7) . ?
C24 C25 1.373(7) . ?
C25 C26 1.384(6) . ?
S1 C34 1.778(4) . ?
S1 C31 1.785(4) . ?
S2 C31 1.748(4) . ?
S2 C32 1.772(4) . ?
C30 C31 1.328(5) . ?
C32 C34 1.323(6) . ?
C32 C33 1.501(5) . ?
C34 C35 1.497(6) . ?

loop_
_geom_torsion_atom_site_label_1
_geom_torsion_atom_site_label_2
_geom_torsion_atom_site_label_3
_geom_torsion_atom_site_label_4
_geom_torsion
_geom_torsion_site_symmetry_1
_geom_torsion_site_symmetry_2
_geom_torsion_site_symmetry_3
_geom_torsion_site_symmetry_4
_geom_torsion_publ_flag
C2 W C1 O1 41(7) . . . . ?
C3 W C1 O1 -51(7) . . . . ?
C4 W C1 O1 -38(8) . . . . ?
S1 W C1 O1 -149(7) . . . . ?
P W C1 O1 134(7) . . . . ?
C3 W C2 O2 -150(19) . . . . ?
C4 W C2 O2 -61(19) . . . . ?
C1 W C2 O2 123(19) . . . . ?
S1 W C2 O2 4E1(2) . . . . ?
P W C2 O2 33(19) . . . . ?
C2 W C3 O3 -1E1(4) . . . . ?
C4 W C3 O3 -10E1(4) . . . . ?
C1 W C3 O3 8E1(4) . . . . ?
S1 W C3 O3 17E1(10) . . . . ?
P W C3 O3 15E1(4) . . . . ?
C2 W C4 O4 -75(7) . . . . ?
C3 W C4 O4 16(7) . . . . ?
C1 W C4 O4 4(8) . . . . ?
S1 W C4 O4 114(7) . . . . ?
P W C4 O4 -169(7) . . . . ?
C2 W P C30 -153.65(18) . . . . ?
C3 W P C30 50.5(16) . . . . ?
C4 W P C30 -62.72(18) . . . . ?
C1 W P C30 117.82(17) . . . . ?
S1 W P C30 26.73(13) . . . . ?
C2 W P C21 -35.35(19) . . . . ?
C3 W P C21 168.8(16) . . . . ?
C4 W P C21 55.58(19) . . . . ?
C1 W P C21 -123.88(18) . . . . ?
S1 W P C21 145.03(15) . . . . ?
C2 W P C11 91.39(18) . . . . ?
C3 W P C11 -64.4(16) . . . . ?
C4 W P C11 -177.68(18) . . . . ?
C1 W P C11 2.87(17) . . . . ?
S1 W P C11 -88.22(13) . . . . ?
C30 P C11 C16 -11.1(4) . . . . ?
C21 P C11 C16 -119.9(3) . . . . ?
W P C11 C16 104.9(3) . . . . ?
C30 P C11 C12 174.9(3) . . . . ?
C21 P C11 C12 66.0(3) . . . . ?
W P C11 C12 -69.1(3) . . . . ?
C16 C11 C12 C13 0.0(6) . . . . ?
P C11 C12 C13 174.1(3) . . . . ?
C11 C12 C13 C14 0.0(7) . . . . ?
C12 C13 C14 C15 -0.2(7) . . . . ?
C13 C14 C15 C16 0.4(7) . . . . ?
C12 C11 C16 C15 0.3(6) . . . . ?
P C11 C16 C15 -173.7(3) . . . . ?
C14 C15 C16 C11 -0.5(7) . . . . ?
C30 P C21 C22 -92.8(4) . . . . ?
C11 P C21 C22 17.0(4) . . . . ?
W P C21 C22 147.4(3) . . . . ?
C30 P C21 C26 85.2(3) . . . . ?
C11 P C21 C26 -165.0(3) . . . . ?
W P C21 C26 -34.6(4) . . . . ?
C26 C21 C22 C23 -0.1(6) . . . . ?
P C21 C22 C23 177.9(3) . . . . ?
C21 C22 C23 C24 -0.2(7) . . . . ?
C22 C23 C24 C25 -0.8(8) . . . . ?
C23 C24 C25 C26 2.1(7) . . . . ?
C24 C25 C26 C21 -2.4(7) . . . . ?
C22 C21 C26 C25 1.3(6) . . . . ?
P C21 C26 C25 -176.7(3) . . . . ?
C2 W S1 C34 -138.1(8) . . . . ?
C3 W S1 C34 46.6(2) . . . . ?
C4 W S1 C34 -42.1(2) . . . . ?
C1 W S1 C34 133.9(2) . . . . ?
P W S1 C34 -135.77(17) . . . . ?
C2 W S1 C31 -31.3(8) . . . . ?
C3 W S1 C31 153.4(2) . . . . ?
C4 W S1 C31 64.74(18) . . . . ?
C1 W S1 C31 -119.27(17) . . . . ?
P W S1 C31 -28.97(13) . . . . ?
C21 P C30 C31 -149.8(3) . . . . ?
C11 P C30 C31 100.3(3) . . . . ?
W P C30 C31 -20.2(3) . . . . ?
P C30 C31 S2 174.8(2) . . . . ?
P C30 C31 S1 -6.5(4) . . . . ?
C32 S2 C31 C30 -158.8(4) . . . . ?
C32 S2 C31 S1 22.5(2) . . . . ?
C34 S1 C31 C30 156.2(3) . . . . ?
W S1 C31 C30 29.9(3) . . . . ?
C34 S1 C31 S2 -24.9(2) . . . . ?
W S1 C31 S2 -151.24(15) . . . . ?
C31 S2 C32 C34 -10.8(3) . . . . ?
C31 S2 C32 C33 171.8(3) . . . . ?
C33 C32 C34 C35 -1.6(7) . . . . ?
S2 C32 C34 C35 -178.6(3) . . . . ?
C33 C32 C34 S1 171.5(3) . . . . ?
S2 C32 C34 S1 -5.5(4) . . . . ?
C31 S1 C34 C32 18.6(3) . . . . ?
W S1 C34 C32 130.9(3) . . . . ?
C31 S1 C34 C35 -167.6(3) . . . . ?
W S1 C34 C35 -55.2(4) . . . . ?
